data_7245670
loop_
_publ_author_name
'Lu, Zixiu'
'Wang, Shujian'
'Zhuo, Zhu'
'Li, Guo-Ling'
'Zhu, Haomiao'
'Wang, Wei'
'Huang, You-Gui'
'Hong, Maochun'

_publ_section_title
;
 Achieving stable photoluminescence by double thiacalix[4]arene-capping:
 the lanthanide-oxo cluster core matters
;
_journal_issue 45
_journal_name_full 'RSC Advances'
_journal_page_first 29151
_journal_page_last 29161
_journal_paper_doi 10.1039/D2RA04942B
_journal_volume 12
_journal_year 2022
_chemical_formula_moiety 'C80 H136 O42 S8 Tb9, 0.5(C4 H12 O4)'
_chemical_formula_sum 'C82 H142 O44 S8 Tb9'
_chemical_formula_weight 3518.71
_space_group_crystal_system tetragonal
_space_group_IT_number 126
_space_group_name_Hall '-P 4a 2bc'
_space_group_name_H-M_alt 'P 4/n n c :2'
_atom_sites_solution_hydrogens mixed
_atom_sites_solution_primary dual
_audit_creation_date 2022-04-15
_audit_creation_method
;
Olex2 1.5-alpha
(compiled 2021.12.09 svn.r5202d8cf for OlexSys, GUI svn.r6439)
;
_audit_update_record
;
2022-07-11 deposited with the CCDC.	2022-10-03 downloaded from the CCDC.
;
_cell_angle_alpha 90
_cell_angle_beta 90
_cell_angle_gamma 90
_cell_formula_units_Z 2
_cell_length_a 13.3479(4)
_cell_length_b 13.3479(4)
_cell_length_c 46.0809(18)
_cell_measurement_reflns_used 9613
_cell_measurement_temperature 200.00
_cell_measurement_theta_max 26.75
_cell_measurement_theta_min 2.33
_cell_volume 8210.1(5)
_computing_cell_refinement 'SAINT V8.40A (Bruker, 2019)'
_computing_data_reduction 'SAINT V8.40A (Bruker, 2019)'
_computing_molecular_graphics 'Olex2 1.5-alpha (Dolomanov et al., 2009)'
_computing_publication_material 'Olex2 1.5-alpha (Dolomanov et al., 2009)'
_computing_structure_refinement 'SHELXL 2018/3 (Sheldrick, 2015)'
_computing_structure_solution 'SHELXT 2018/2 (Sheldrick, 2018)'
_diffrn_ambient_temperature 200.00
_diffrn_measured_fraction_theta_full 0.999
_diffrn_measured_fraction_theta_max 0.999
_diffrn_measurement_device_type 'CCD area detector'
_diffrn_measurement_method 'phi and omega scans'
_diffrn_radiation_monochromator graphite
_diffrn_radiation_type MoK\a
_diffrn_radiation_wavelength 0.71073
_diffrn_reflns_av_R_equivalents 0.0566
_diffrn_reflns_av_unetI/netI 0.0211
_diffrn_reflns_Laue_measured_fraction_full 0.999
_diffrn_reflns_Laue_measured_fraction_max 0.999
_diffrn_reflns_limit_h_max 17
_diffrn_reflns_limit_h_min -17
_diffrn_reflns_limit_k_max 17
_diffrn_reflns_limit_k_min -17
_diffrn_reflns_limit_l_max 59
_diffrn_reflns_limit_l_min -59
_diffrn_reflns_number 102383
_diffrn_reflns_point_group_measured_fraction_full 0.999
_diffrn_reflns_point_group_measured_fraction_max 0.999
_diffrn_reflns_theta_full 25.242
_diffrn_reflns_theta_max 27.496
_diffrn_reflns_theta_min 2.021
_diffrn_source_current 1.4
_diffrn_source_power 0.07
_diffrn_source_voltage 50.0
_exptl_absorpt_coefficient_mu 3.978
_exptl_absorpt_correction_T_max 0.7456
_exptl_absorpt_correction_T_min 0.6280
_exptl_absorpt_correction_type multi-scan
_exptl_absorpt_process_details
;
SADABS-2016/2 (Bruker,2016/2) was used for absorption correction.
wR2(int) was 0.0765 before and 0.0609 after correction.
The Ratio of minimum to maximum transmission is 0.8423.
The \l/2 correction factor is Not present.
;
_exptl_crystal_colour colourless
_exptl_crystal_colour_primary colourless
_exptl_crystal_density_diffrn 1.423
_exptl_crystal_description block
_exptl_crystal_F_000 3398
_exptl_crystal_size_max 0.175
_exptl_crystal_size_mid 0.075
_exptl_crystal_size_min 0.032
_refine_diff_density_max 1.795
_refine_diff_density_min -1.040
_refine_diff_density_rms 0.169
_refine_ls_extinction_method none
_refine_ls_goodness_of_fit_ref 1.107
_refine_ls_hydrogen_treatment constr
_refine_ls_matrix_type full
_refine_ls_number_parameters 171
_refine_ls_number_reflns 4747
_refine_ls_number_restraints 7
_refine_ls_restrained_S_all 1.115
_refine_ls_R_factor_all 0.0787
_refine_ls_R_factor_gt 0.0628
_refine_ls_shift/su_max 0.001
_refine_ls_shift/su_mean 0.000
_refine_ls_structure_factor_coef Fsqd
_refine_ls_weighting_details 'w=1/[\s^2^(Fo^2^)+(0.0618P)^2^+103.5834P] where P=(Fo^2^+2Fc^2^)/3'
_refine_ls_weighting_scheme calc
_refine_ls_wR_factor_gt 0.1582
_refine_ls_wR_factor_ref 0.1731
_reflns_Friedel_coverage 0.000
_reflns_number_gt 3848
_reflns_number_total 4747
_reflns_threshold_expression 'I > 2\s(I)'
_cod_data_source_file d2ra04942b2.cif
_cod_data_source_block dddd
_cod_original_cell_volume 8210.1(6)
_cod_original_sg_symbol_H-M 'P 4/n n c'
_cod_database_code 7245670
_shelx_shelxl_version_number 2018/3
_shelx_space_group_comment
;
The symmetry employed for this shelxl refinement is uniquely defined
by the following loop, which should always be used as a source of
symmetry information in preference to the above space-group names.
They are only intended as comments.
;
_shelx_estimated_absorpt_t_max 0.883
_shelx_estimated_absorpt_t_min 0.543
_olex2_refinement_description
;
1. Fixed Uiso
 At 1.2 times of:
  All C(H) groups
 At 1.5 times of:
  All C(H,H,H) groups, All O(H,H) groups
2. Rigid bond restraints
 C1, C2
 with sigma for 1-2 distances of 0.01 and sigma for 1-3 distances of 0.02
3. Uiso/Uaniso restraints and constraints
Uanis(Tb1) \\sim Ueq: with sigma of 0.001 and sigma for terminal atoms of 0.002
4. Others
 Fixed Sof: H11A(0.25) H11B(0.25) H11C(0.25)
5.a Riding coordinates:
 C11(H11A,H11B,H11C)
5.b Rotating group:
 O3(H3A,H3B), O4(H4A,H4B), O5(H5A,H5B)
5.c Aromatic/amide H refined with riding coordinates:
 C6(H6), C10(H10)
5.d Idealised Me refined as rotating group:
 C1(H1B,H1A,H1C), C3(H3C,H3D,H3E), C4(H4C,H4D,H4E)
;
_smtbx_masks_special_details
;
A solvent mask was calculated and 206 electrons were 
found in a volume of 2862\%A^3^ in 1 void per unit cell. 
This is consistent with the presence of 
5.76[CH3OH] per Asymmetric Unit 
which account for 207 electrons 
per unit cell.
;
_smtbx_masks_void_probe_radius 1.2
_smtbx_masks_void_truncation_radius 1.2
_olex2_submission_special_instructions 'No special instructions were received'

loop_
_space_group_symop_operation_xyz
'x, y, z'
'-x+1/2, -y+1/2, z'
'-y+1/2, x, z'
'y, -x+1/2, z'
'-x+1/2, y, -z+1/2'
'x, -y+1/2, -z+1/2'
'y, x, -z+1/2'
'-y+1/2, -x+1/2, -z+1/2'
'-x, -y, -z'
'x-1/2, y-1/2, -z'
'y-1/2, -x, -z'
'-y, x-1/2, -z'
'x-1/2, -y, z-1/2'
'-x, y-1/2, z-1/2'
'-y, -x, z-1/2'
'y-1/2, x-1/2, z-1/2'

loop_
_atom_site_label
_atom_site_type_symbol
_atom_site_fract_x
_atom_site_fract_y
_atom_site_fract_z
_atom_site_U_iso_or_equiv
_atom_site_adp_type
_atom_site_occupancy
_atom_site_site_symmetry_order
_atom_site_calc_flag
_atom_site_refinement_flags_posn
_atom_site_refinement_flags_adp
_atom_site_refinement_flags_occupancy
_atom_site_disorder_assembly
_atom_site_disorder_group
Tb1 Tb 0.750000 0.750000 0.250000 0.0343(2) Uani 1 8 d S TU P . .
Tb2 Tb 0.92844(3) 0.68148(4) 0.30924(2) 0.04607(17) Uani 1 1 d . . . . .
S1 S 0.6483(3) 0.4750(2) 0.36639(6) 0.0679(8) Uani 1 1 d . . . . .
O2 O 0.8198(5) 0.5957(5) 0.34194(13) 0.0534(16) Uani 1 1 d . . . . .
O3 O 1.0039(10) 0.5181(9) 0.3097(2) 0.129(5) Uani 1 1 d . . . . .
H3A H 0.968811 0.448941 0.314581 0.193 Uiso 1 1 d R U . . .
H3B H 1.079299 0.497384 0.305287 0.193 Uiso 1 1 d R U . . .
O4 O 1.0912(6) 0.7602(11) 0.3093(2) 0.116(4) Uani 1 1 d . . . . .
H4A H 1.110450 0.839553 0.303634 0.174 Uiso 1 1 d R U . . .
H4B H 1.165923 0.727858 0.315169 0.174 Uiso 1 1 d R U . . .
O5 O 1.0328(6) 0.6359(7) 0.26634(14) 0.073(2) Uani 1 1 d . . . . .
H5A H 1.067830 0.571265 0.267946 0.110 Uiso 1 1 d R U . . .
H5B H 0.994376 0.623084 0.248367 0.110 Uiso 1 1 d R U . . .
O6 O 0.8916(4) 0.8121(4) 0.27764(12) 0.0408(13) Uani 1 1 d . . . . .
O7 O 0.750000 0.750000 0.3124(2) 0.038(2) Uani 1 4 d S T P . .
C1 C 0.8277(18) 0.396(2) 0.4707(4) 0.205(14) Uani 1 1 d . U . . .
H1B H 0.766445 0.366247 0.462878 0.307 Uiso 1 1 calc R U . . .
H1A H 0.814953 0.466763 0.475564 0.307 Uiso 1 1 calc R U . . .
H1C H 0.848538 0.360153 0.488127 0.307 Uiso 1 1 calc R U . . .
C2 C 0.9078(17) 0.391(2) 0.4487(4) 0.157(9) Uani 1 1 d . U . . .
C3 C 1.002(2) 0.429(2) 0.4625(4) 0.231(17) Uani 1 1 d . . . . .
H3C H 1.005756 0.501930 0.460061 0.347 Uiso 1 1 calc R U . . .
H3D H 1.060003 0.397592 0.453295 0.347 Uiso 1 1 calc R U . . .
H3E H 1.001361 0.412829 0.483263 0.347 Uiso 1 1 calc R U . . .
C4 C 0.908(2) 0.277(2) 0.4390(6) 0.221(15) Uani 1 1 d . . . . .
H4C H 0.976977 0.254630 0.435995 0.331 Uiso 1 1 calc R U . . .
H4D H 0.870127 0.269916 0.420877 0.331 Uiso 1 1 calc R U . . .
H4E H 0.876454 0.236124 0.454147 0.331 Uiso 1 1 calc R U . . .
C5 C 0.8828(14) 0.4547(15) 0.4214(3) 0.119(6) Uani 1 1 d . . . . .
C6 C 0.9490(12) 0.5227(12) 0.4086(2) 0.095(5) Uani 1 1 d . . . . .
H6 H 1.010633 0.535936 0.418199 0.114 Uiso 1 1 calc R U . . .
C7 C 0.9292(10) 0.5723(9) 0.3826(2) 0.070(3) Uani 1 1 d . . . . .
C8 C 0.8400(9) 0.5563(9) 0.3682(2) 0.063(3) Uani 1 1 d . . . . .
C9 C 0.7687(10) 0.4968(9) 0.3825(2) 0.069(3) Uani 1 1 d . . . . .
C10 C 0.7916(12) 0.4479(12) 0.4084(3) 0.100(5) Uani 1 1 d . . . . .
H10 H 0.741409 0.408031 0.417365 0.120 Uiso 1 1 calc R U . . .
O1 O 0.750000 0.750000 0.4209(8) 0.24(2) Uani 1 4 d S T P . .
C11 C 0.750000 0.750000 0.4544(7) 0.19(2) Uani 1 4 d S T P . .
H11A H 0.692900 0.710870 0.461446 0.289 Uiso 0.25 1 d R U P A -1
H11B H 0.812440 0.720120 0.461446 0.289 Uiso 0.25 1 d R U P A -1
H11C H 0.744660 0.819020 0.461446 0.289 Uiso 0.25 1 d R U P A -1

loop_
_atom_site_aniso_label
_atom_site_aniso_U_11
_atom_site_aniso_U_22
_atom_site_aniso_U_33
_atom_site_aniso_U_23
_atom_site_aniso_U_13
_atom_site_aniso_U_12
Tb1 0.0377(3) 0.0377(3) 0.0273(4) 0.000 0.000 0.000
Tb2 0.0488(3) 0.0586(3) 0.0307(2) 0.00604(17) -0.00435(16) 0.0046(2)
S1 0.095(2) 0.0651(17) 0.0441(13) 0.0133(12) 0.0119(13) -0.0045(15)
O2 0.064(4) 0.062(4) 0.034(3) 0.015(3) -0.001(3) 0.005(3)
O3 0.143(10) 0.108(8) 0.134(9) -0.036(7) -0.075(8) 0.079(7)
O4 0.048(5) 0.185(12) 0.114(8) 0.056(8) -0.032(5) -0.024(6)
O5 0.067(5) 0.115(7) 0.037(3) 0.001(4) -0.002(3) 0.014(5)
O6 0.047(3) 0.046(3) 0.030(3) 0.005(2) -0.006(2) -0.001(3)
O7 0.043(4) 0.043(4) 0.026(5) 0.000 0.000 0.000
C1 0.21(2) 0.34(4) 0.066(10) 0.098(17) 0.004(11) 0.00(2)
C2 0.145(17) 0.23(3) 0.094(11) 0.109(16) -0.027(10) -0.017(16)
C3 0.23(3) 0.35(4) 0.110(15) 0.15(2) -0.067(18) -0.04(3)
C4 0.26(3) 0.19(3) 0.21(3) 0.14(2) -0.05(2) 0.03(3)
C5 0.125(13) 0.179(17) 0.053(7) 0.065(9) -0.015(8) -0.001(12)
C6 0.106(11) 0.124(12) 0.054(6) 0.037(7) -0.021(7) -0.006(9)
C7 0.087(8) 0.081(8) 0.041(5) 0.020(5) -0.016(5) 0.005(6)
C8 0.076(7) 0.086(8) 0.028(4) 0.012(5) 0.003(4) 0.006(6)
C9 0.088(8) 0.082(8) 0.036(4) 0.016(5) 0.003(5) 0.002(6)
C10 0.122(12) 0.126(12) 0.052(6) 0.051(8) 0.000(7) -0.002(10)
O1 0.30(3) 0.30(3) 0.12(3) 0.000 0.000 0.000
C11 0.26(4) 0.26(4) 0.06(2) 0.000 0.000 0.000

loop_
_atom_type_symbol
_atom_type_description
_atom_type_scat_dispersion_real
_atom_type_scat_dispersion_imag
_atom_type_scat_source
C C 0.0033 0.0016 'International Tables Vol C Tables 4.2.6.8 and 6.1.1.4'
H H 0.0000 0.0000 'International Tables Vol C Tables 4.2.6.8 and 6.1.1.4'
O O 0.0106 0.0060 'International Tables Vol C Tables 4.2.6.8 and 6.1.1.4'
S S 0.1246 0.1234 'International Tables Vol C Tables 4.2.6.8 and 6.1.1.4'
Tb Tb -0.1723 4.1537 'International Tables Vol C Tables 4.2.6.8 and 6.1.1.4'

loop_
_geom_angle_atom_site_label_1
_geom_angle_atom_site_label_2
_geom_angle_atom_site_label_3
_geom_angle
_geom_angle_site_symmetry_1
_geom_angle_site_symmetry_3
_geom_angle_publ_flag
Tb2 Tb1 Tb2 57.737(8) . 3_655 ?
O6 Tb1 Tb2 164.60(13) 8_665 3_655 ?
O6 Tb1 Tb2 37.18(13) . . ?
O6 Tb1 Tb2 114.25(14) 8_665 . ?
O6 Tb1 Tb2 37.17(13) 3_655 3_655 ?
O6 Tb1 Tb2 91.43(13) 2_665 3_655 ?
O6 Tb1 Tb2 164.60(13) 5_655 . ?
O6 Tb1 Tb2 91.43(13) 3_655 . ?
O6 Tb1 Tb2 110.89(13) 5_655 3_655 ?
O6 Tb1 Tb2 91.69(14) 4_565 3_655 ?
O6 Tb1 Tb2 78.65(13) 7 3_655 ?
O6 Tb1 Tb2 91.69(14) 2_665 . ?
O6 Tb1 Tb2 114.25(14) 6_565 3_655 ?
O6 Tb1 Tb2 78.65(13) 6_565 . ?
O6 Tb1 Tb2 110.89(13) 7 . ?
O6 Tb1 Tb2 37.60(14) 4_565 . ?
O6 Tb1 Tb2 37.60(14) . 3_655 ?
O6 Tb1 O6 116.6(3) 5_655 6_565 ?
O6 Tb1 O6 144.0(3) 7 2_665 ?
O6 Tb1 O6 75.1(3) 8_665 2_665 ?
O6 Tb1 O6 144.0(3) 3_655 6_565 ?
O6 Tb1 O6 116.6(3) 8_665 7 ?
O6 Tb1 O6 73.99(12) 7 6_565 ?
O6 Tb1 O6 140.0(3) . 5_655 ?
O6 Tb1 O6 140.0(3) 2_665 6_565 ?
O6 Tb1 O6 75.1(3) 5_655 3_655 ?
O6 Tb1 O6 73.99(12) . 4_565 ?
O6 Tb1 O6 77.6(3) 3_655 7 ?
O6 Tb1 O6 77.6(3) 8_665 4_565 ?
O6 Tb1 O6 73.99(13) 3_655 2_665 ?
O6 Tb1 O6 144.0(3) 5_655 4_565 ?
O6 Tb1 O6 73.99(12) 8_665 5_655 ?
O6 Tb1 O6 116.6(3) 3_655 4_565 ?
O6 Tb1 O6 140.0(3) 8_665 3_655 ?
O6 Tb1 O6 140.0(3) 7 4_565 ?
O6 Tb1 O6 75.1(3) . 7 ?
O6 Tb1 O6 73.99(12) 2_665 4_565 ?
O6 Tb1 O6 73.99(13) 5_655 7 ?
O6 Tb1 O6 75.1(3) 6_565 4_565 ?
O6 Tb1 O6 116.6(3) . 2_665 ?
O6 Tb1 O6 73.99(12) 8_665 6_565 ?
O6 Tb1 O6 77.6(3) 5_655 2_665 ?
O6 Tb1 O6 77.6(3) . 6_565 ?
O6 Tb1 O6 144.0(3) . 8_665 ?
O6 Tb1 O6 73.99(12) . 3_655 ?
O6 Tb1 O7 58.32(13) 3_655 . ?
O6 Tb1 O7 121.68(13) 3_655 5_655 ?
O6 Tb1 O7 121.68(13) 4_565 5_655 ?
O6 Tb1 O7 121.68(13) 7 . ?
O6 Tb1 O7 121.68(13) 2_665 5_655 ?
O6 Tb1 O7 58.32(13) 2_665 . ?
O6 Tb1 O7 58.32(13) . . ?
O6 Tb1 O7 121.68(13) 6_565 . ?
O6 Tb1 O7 121.68(13) 8_665 . ?
O6 Tb1 O7 58.32(13) 4_565 . ?
O6 Tb1 O7 58.32(13) 6_565 5_655 ?
O6 Tb1 O7 121.68(13) . 5_655 ?
O6 Tb1 O7 121.68(13) 5_655 . ?
O6 Tb1 O7 58.32(13) 8_665 5_655 ?
O6 Tb1 O7 58.32(13) 5_655 5_655 ?
O6 Tb1 O7 58.32(13) 7 5_655 ?
O7 Tb1 Tb2 43.061(7) . 3_655 ?
O7 Tb1 Tb2 43.063(7) . . ?
O7 Tb1 Tb2 136.937(7) 5_655 . ?
O7 Tb1 Tb2 136.939(7) 5_655 3_655 ?
O7 Tb1 O7 180.0 . 5_655 ?
Tb2 Tb2 Tb1 61.132(4) 4_565 . ?
Tb2 Tb2 Tb1 61.132(4) 3_655 . ?
Tb2 Tb2 Tb2 90.0 3_655 4_565 ?
S1 Tb2 Tb1 164.26(6) 3_655 . ?
S1 Tb2 Tb2 109.65(6) 3_655 4_565 ?
S1 Tb2 Tb2 108.26(7) 3_655 3_655 ?
O2 Tb2 Tb1 101.03(15) . . ?
O2 Tb2 Tb1 100.62(15) 3_655 . ?
O2 Tb2 Tb2 100.92(17) 3_655 4_565 ?
O2 Tb2 Tb2 40.89(15) 3_655 3_655 ?
O2 Tb2 Tb2 41.32(15) . 4_565 ?
O2 Tb2 Tb2 101.02(17) . 3_655 ?
O2 Tb2 S1 68.37(17) . 3_655 ?
O2 Tb2 S1 67.45(16) 3_655 3_655 ?
O2 Tb2 O2 83.7(3) . 3_655 ?
O2 Tb2 O3 79.3(4) . . ?
O2 Tb2 O4 139.2(3) . . ?
O2 Tb2 O4 77.7(4) 3_655 . ?
O2 Tb2 O5 136.4(3) . . ?
O2 Tb2 O5 139.4(3) 3_655 . ?
O2 Tb2 O7 64.2(2) 3_655 . ?
O2 Tb2 O7 64.5(2) . . ?
O3 Tb2 Tb1 119.8(2) . . ?
O3 Tb2 Tb2 90.8(4) . 4_565 ?
O3 Tb2 Tb2 179.0(3) . 3_655 ?
O3 Tb2 S1 70.9(2) . 3_655 ?
O3 Tb2 O2 138.3(3) . 3_655 ?
O3 Tb2 O4 91.0(5) . . ?
O3 Tb2 O5 63.4(4) . . ?
O3 Tb2 O7 135.7(4) . . ?
O4 Tb2 Tb1 117.9(2) . . ?
O4 Tb2 Tb2 178.2(3) . 4_565 ?
O4 Tb2 Tb2 88.2(3) . 3_655 ?
O4 Tb2 S1 71.0(2) . 3_655 ?
O4 Tb2 O5 66.6(4) . . ?
O4 Tb2 O7 133.1(3) . . ?
O5 Tb2 Tb1 80.59(17) . . ?
O5 Tb2 Tb2 116.7(2) . 3_655 ?
O5 Tb2 Tb2 114.3(2) . 4_565 ?
O5 Tb2 S1 115.15(18) . 3_655 ?
O5 Tb2 O7 130.7(3) . . ?
O6 Tb2 Tb1 39.20(14) 4_565 . ?
O6 Tb2 Tb1 39.09(14) . . ?
O6 Tb2 Tb2 96.43(15) . 4_565 ?
O6 Tb2 Tb2 39.18(13) 4_565 4_565 ?
O6 Tb2 Tb2 39.53(14) . 3_655 ?
O6 Tb2 Tb2 96.38(15) 4_565 3_655 ?
O6 Tb2 S1 141.09(15) 4_565 3_655 ?
O6 Tb2 S1 139.50(16) . 3_655 ?
O6 Tb2 O2 128.9(2) . . ?
O6 Tb2 O2 77.8(2) . 3_655 ?
O6 Tb2 O2 128.4(2) 4_565 3_655 ?
O6 Tb2 O2 77.8(2) 4_565 . ?
O6 Tb2 O3 84.6(3) 4_565 . ?
O6 Tb2 O3 140.9(3) . . ?
O6 Tb2 O4 82.2(3) . . ?
O6 Tb2 O4 141.1(3) 4_565 . ?
O6 Tb2 O5 78.7(2) . . ?
O6 Tb2 O5 77.0(2) 4_565 . ?
O6 Tb2 O6 77.5(3) . 4_565 ?
O6 Tb2 O7 64.5(2) . . ?
O6 Tb2 O7 64.3(2) 4_565 . ?
O7 Tb2 Tb1 50.2(2) . . ?
O7 Tb2 Tb2 45.090(12) . 3_655 ?
O7 Tb2 Tb2 45.090(13) . 4_565 ?
O7 Tb2 S1 114.1(2) . 3_655 ?
C7 S1 Tb2 98.3(3) 4_565 4_565 ?
C7 S1 C9 102.6(6) 4_565 . ?
C9 S1 Tb2 99.4(3) . 4_565 ?
Tb2 O2 Tb2 97.8(2) . 4_565 ?
C8 O2 Tb2 129.3(7) . . ?
C8 O2 Tb2 131.7(7) . 4_565 ?
Tb2 O3 H3A 127.4 . . ?
Tb2 O3 H3B 129.2 . . ?
H3A O3 H3B 103.4 . . ?
Tb2 O4 H4A 128.2 . . ?
Tb2 O4 H4B 129.3 . . ?
H4A O4 H4B 102.5 . . ?
Tb2 O5 H5A 114.8 . . ?
Tb2 O5 H5B 114.6 . . ?
H5A O5 H5B 99.1 . . ?
Tb2 O6 Tb1 103.7(2) . . ?
Tb2 O6 Tb1 103.2(2) 3_655 . ?
Tb2 O6 Tb2 101.3(2) . 3_655 ?
Tb2 O7 Tb1 86.8(2) 4_565 . ?
Tb2 O7 Tb1 86.8(2) 3_655 . ?
Tb2 O7 Tb1 86.8(2) 2_665 . ?
Tb2 O7 Tb1 86.8(2) . . ?
Tb2 O7 Tb2 173.5(4) 2_665 . ?
Tb2 O7 Tb2 89.82(3) 4_565 . ?
Tb2 O7 Tb2 173.5(4) 4_565 3_655 ?
Tb2 O7 Tb2 89.82(3) 3_655 2_665 ?
Tb2 O7 Tb2 89.82(3) 3_655 . ?
Tb2 O7 Tb2 89.82(3) 4_565 2_665 ?
H1B C1 H1A 109.5 . . ?
H1B C1 H1C 109.5 . . ?
H1A C1 H1C 109.5 . . ?
C2 C1 H1B 109.5 . . ?
C2 C1 H1A 109.5 . . ?
C2 C1 H1C 109.5 . . ?
C1 C2 C3 107(2) . . ?
C1 C2 C4 104(2) . . ?
C1 C2 C5 111.8(19) . . ?
C3 C2 C4 117(2) . . ?
C3 C2 C5 109.7(17) . . ?
C5 C2 C4 107.3(19) . . ?
C2 C3 H3C 109.5 . . ?
C2 C3 H3D 109.5 . . ?
C2 C3 H3E 109.5 . . ?
H3C C3 H3D 109.5 . . ?
H3C C3 H3E 109.5 . . ?
H3D C3 H3E 109.5 . . ?
C2 C4 H4C 109.5 . . ?
C2 C4 H4D 109.5 . . ?
C2 C4 H4E 109.5 . . ?
H4C C4 H4D 109.5 . . ?
H4C C4 H4E 109.5 . . ?
H4D C4 H4E 109.5 . . ?
C6 C5 C2 124.1(16) . . ?
C10 C5 C2 120.7(16) . . ?
C10 C5 C6 115.2(11) . . ?
C5 C6 H6 118.3 . . ?
C5 C6 C7 123.4(14) . . ?
C7 C6 H6 118.3 . . ?
C6 C7 S1 119.4(11) . 3_655 ?
C8 C7 S1 120.2(7) . 3_655 ?
C8 C7 C6 120.2(13) . . ?
O2 C8 C7 123.0(10) . . ?
O2 C8 C9 120.5(10) . . ?
C7 C8 C9 116.4(9) . . ?
C8 C9 S1 120.2(8) . . ?
C10 C9 S1 118.4(10) . . ?
C10 C9 C8 121.3(12) . . ?
C5 C10 C9 122.8(14) . . ?
C5 C10 H10 118.6 . . ?
C9 C10 H10 118.6 . . ?
O1 C11 H11A 109.5 . . ?
O1 C11 H11B 109.5 . . ?
O1 C11 H11C 109.5 . . ?
H11A C11 H11B 109.5 . . ?
H11A C11 H11C 109.5 . . ?
H11B C11 H11C 109.5 . . ?

loop_
_geom_bond_atom_site_label_1
_geom_bond_atom_site_label_2
_geom_bond_distance
_geom_bond_site_symmetry_2
_geom_bond_publ_flag
Tb1 Tb2 3.7367(4) 3_655 ?
Tb1 Tb2 3.7366(4) . ?
Tb1 O6 2.426(6) 5_655 ?
Tb1 O6 2.426(6) 6_565 ?
Tb1 O6 2.426(6) 8_665 ?
Tb1 O6 2.426(6) 3_655 ?
Tb1 O6 2.426(6) 4_565 ?
Tb1 O6 2.426(6) 7 ?
Tb1 O6 2.426(6) 2_665 ?
Tb1 O6 2.426(6) . ?
Tb1 O7 2.874(10) . ?
Tb1 O7 2.874(10) 5_655 ?
Tb2 Tb2 3.6081(6) 3_655 ?
Tb2 Tb2 3.6081(6) 4_565 ?
Tb2 S1 2.965(2) 3_655 ?
Tb2 O2 2.384(6) . ?
Tb2 O2 2.404(7) 3_655 ?
Tb2 O3 2.402(10) . ?
Tb2 O4 2.414(9) . ?
Tb2 O5 2.494(7) . ?
Tb2 O6 2.324(5) . ?
Tb2 O6 2.342(6) 4_565 ?
Tb2 O7 2.5554(7) . ?
S1 C7 1.794(14) 4_565 ?
S1 C9 1.795(13) . ?
O2 C8 1.345(11) . ?
O3 H3A 1.0596 . ?
O3 H3B 1.0634 . ?
O4 H4A 1.1198 . ?
O4 H4B 1.1206 . ?
O5 H5A 0.9843 . ?
O5 H5B 0.9889 . ?
C1 H1B 0.9800 . ?
C1 H1A 0.9800 . ?
C1 H1C 0.9800 . ?
C1 C2 1.47(3) . ?
C2 C3 1.50(3) . ?
C2 C4 1.58(4) . ?
C2 C5 1.557(18) . ?
C3 H3C 0.9800 . ?
C3 H3D 0.9800 . ?
C3 H3E 0.9800 . ?
C4 H4C 0.9800 . ?
C4 H4D 0.9800 . ?
C4 H4E 0.9800 . ?
C5 C6 1.40(2) . ?
C5 C10 1.36(2) . ?
C6 H6 0.9500 . ?
C6 C7 1.397(13) . ?
C7 C8 1.380(16) . ?
C8 C9 1.406(15) . ?
C9 C10 1.394(14) . ?
C10 H10 0.9500 . ?
O1 C11 1.54(4) . ?
C11 H11A 0.9800 . ?
C11 H11B 0.9800 . ?
C11 H11C 0.9801 . ?

loop_
_geom_torsion_atom_site_label_1
_geom_torsion_atom_site_label_2
_geom_torsion_atom_site_label_3
_geom_torsion_atom_site_label_4
_geom_torsion
_geom_torsion_site_symmetry_1
_geom_torsion_site_symmetry_2
_geom_torsion_site_symmetry_3
_geom_torsion_site_symmetry_4
_geom_torsion_publ_flag
Tb2 S1 C9 C8 6.2(11) 4_565 . . . ?
Tb2 S1 C9 C10 -169.3(11) 4_565 . . . ?
Tb2 O2 C8 C7 9.5(16) . . . . ?
Tb2 O2 C8 C7 173.5(8) 4_565 . . . ?
Tb2 O2 C8 C9 -171.5(8) . . . . ?
Tb2 O2 C8 C9 -7.5(16) 4_565 . . . ?
S1 C7 C8 O2 -0.2(17) 3_655 . . . ?
S1 C7 C8 C9 -179.3(9) 3_655 . . . ?
S1 C9 C10 C5 175.9(15) . . . . ?
O2 C8 C9 S1 -1.4(16) . . . . ?
O2 C8 C9 C10 174.0(12) . . . . ?
C1 C2 C5 C6 131(2) . . . . ?
C1 C2 C5 C10 -48(3) . . . . ?
C2 C5 C6 C7 173.6(19) . . . . ?
C2 C5 C10 C9 -174.3(19) . . . . ?
C3 C2 C5 C6 12(3) . . . . ?
C3 C2 C5 C10 -167(2) . . . . ?
C4 C2 C5 C6 -115(2) . . . . ?
C4 C2 C5 C10 66(3) . . . . ?
C5 C6 C7 S1 -173.7(14) . . . 3_655 ?
C5 C6 C7 C8 1(2) . . . . ?
C6 C5 C10 C9 6(3) . . . . ?
C6 C7 C8 O2 -174.8(12) . . . . ?
C6 C7 C8 C9 6.2(19) . . . . ?
C7 S1 C9 C8 -94.5(10) 4_565 . . . ?
C7 S1 C9 C10 89.9(12) 4_565 . . . ?
C7 C8 C9 S1 177.7(9) . . . . ?
C7 C8 C9 C10 -6.9(19) . . . . ?
C8 C9 C10 C5 0(3) . . . . ?
C10 C5 C6 C7 -7(3) . . . . ?

loop_
_smtbx_masks_void_nr
_smtbx_masks_void_average_x
_smtbx_masks_void_average_y
_smtbx_masks_void_average_z
_smtbx_masks_void_volume
_smtbx_masks_void_count_electrons
_smtbx_masks_void_content
1 -0.217 -0.847 0.250 1430.6 103.4 '5.76 CH3OH'
2 0.018 0.405 0.750 1430.6 105.4 '5.76 CH3OH'
